data_7008937
loop_
_publ_author_name
'Drew, Michael G. B.'
'Iveson, Peter B.'
'Hudson, Michael J.'
'Liljenzin, Jan Olov'
'Spjuth, Lena'
'Cordier, Pierre-Yves'
'Enarsson, \%Asa'
'Hill, Cl\'ement'
'Madic, Charles'

_publ_section_title
;
 Separation of americium(III) from europium(III) with tridentate
 heterocyclic nitrogen ligands and crystallographic studies of
 complexes formed by 2,2'&#x2236;6',2&#x2033;-terpyridine with the
 lanthanides
;
_journal_issue 5
_journal_name_full 'Journal of the Chemical Society, Dalton Transactions'
_journal_page_first 821
_journal_paper_doi 10.1039/a907077j
_journal_year 2000
_chemical_formula_sum 'C45 H33 Ho2 N15 O18'
_chemical_formula_weight 1401.72
_chemical_name_systematic
; 
 ? 
;
_space_group_IT_number 2
_symmetry_cell_setting triclinic
_symmetry_space_group_name_Hall '-P 1'
_symmetry_space_group_name_H-M 'P -1'
_atom_sites_solution_hydrogens geom
_atom_sites_solution_primary direct
_atom_sites_solution_secondary difmap
_audit_creation_method SHELXL-97
_cell_angle_alpha 100.88(1)
_cell_angle_beta 106.22(1)
_cell_angle_gamma 95.81(1)
_cell_formula_units_Z 2
_cell_length_a 10.463(11)
_cell_length_b 15.525(17)
_cell_length_c 16.131(17)
_cell_measurement_reflns_used all
_cell_measurement_temperature 298(2)
_cell_volume 2438(5)
_computing_cell_refinement XDS
_computing_data_collection 'XDS (Kabsch, 1991)'
_computing_data_reduction XDS
_computing_molecular_graphics PLATON(Spek,1994)
_computing_structure_refinement 'SHELXL-93 (Sheldrick, 1993)'
_computing_structure_solution 'SHELXS-86 (Sheldrick, 1990)'
_diffrn_ambient_temperature 298(2)
_diffrn_measurement_device 'Marresearch Image Plate'
_diffrn_measurement_method '95 frames at 2^o intervals, counting time 2 min.'
_diffrn_radiation_monochromator graphite
_diffrn_radiation_source 'fine-focus sealed tube'
_diffrn_radiation_type MoK\a
_diffrn_radiation_wavelength 0.71073
_diffrn_reflns_av_R_equivalents 0.0000
_diffrn_reflns_av_sigmaI/netI 0.0376
_diffrn_reflns_limit_h_max 12
_diffrn_reflns_limit_h_min 0
_diffrn_reflns_limit_k_max 18
_diffrn_reflns_limit_k_min -19
_diffrn_reflns_limit_l_max 18
_diffrn_reflns_limit_l_min -19
_diffrn_reflns_number 8371
_diffrn_reflns_theta_max 25.88
_diffrn_reflns_theta_min 2.47
_diffrn_standards_number n/a
_exptl_absorpt_coefficient_mu 3.316
_exptl_absorpt_correction_T_max 1.00
_exptl_absorpt_correction_T_min 0.45
_exptl_absorpt_correction_type 'DIFABS(Walker and Stuart, 1983)'
_exptl_crystal_density_diffrn 1.910
_exptl_crystal_density_method 'not measured'
_exptl_crystal_F_000 1372
_exptl_crystal_size_max 0.25
_exptl_crystal_size_mid 0.25
_exptl_crystal_size_min 0.20
_refine_diff_density_max 1.542
_refine_diff_density_min -0.965
_refine_diff_density_rms 0.140
_refine_ls_extinction_method none
_refine_ls_goodness_of_fit_ref 0.968
_refine_ls_hydrogen_treatment mixed
_refine_ls_matrix_type full
_refine_ls_number_parameters 722
_refine_ls_number_reflns 8371
_refine_ls_number_restraints 0
_refine_ls_restrained_S_all 0.968
_refine_ls_R_factor_all 0.0735
_refine_ls_R_factor_gt 0.0452
_refine_ls_shift/su_max 0.005
_refine_ls_shift/su_mean 0.000
_refine_ls_structure_factor_coef Fsqd
_refine_ls_weighting_details 'w=1/[\s^2^(Fo^2^)+(0.0804P)^2^+16.6184P] where P=(Fo^2^+2Fc^2^)/3'
_refine_ls_weighting_scheme calc
_refine_ls_wR_factor_gt 0.1201
_refine_ls_wR_factor_ref 0.1405
_reflns_number_gt 6381
_reflns_number_total 8371
_reflns_threshold_expression >2sigma(I)
_cod_data_source_file a907077j.txt
_cod_data_source_block 2-Ho
_cod_depositor_comments
;
The following automatic conversions were performed:

'_refine_ls_weighting_scheme' value 'calc
w=1/[\s^2^(Fo^2^)+(0.0804P)^2^+16.6184P] where P=(Fo^2^+2Fc^2^)/3'
was changed to 'calc'. New tag '_refine_ls_weighting_details' was
created. The value of the new tag was set to
'w=1/[\s^2^(Fo^2^)+(0.0804P)^2^+16.6184P] where P=(Fo^2^+2Fc^2^)/3'.

Automatic conversion script
Id: cif_fix_values 3143 2015-03-26 13:38:13Z robertas 
;
_cod_original_cell_volume 2437.6
_cod_original_sg_symbol_H-M P-1
_cod_original_formula_sum 'C45 H33 Ho2 N15 O18      '
_cod_database_code 7008937

loop_
_symmetry_equiv_pos_as_xyz
'x, y, z'
'-x, -y, -z'

loop_
_atom_site_label
_atom_site_type_symbol
_atom_site_fract_x
_atom_site_fract_y
_atom_site_fract_z
_atom_site_U_iso_or_equiv
_atom_site_adp_type
_atom_site_occupancy
_atom_site_calc_flag
_atom_site_refinement_flags
_atom_site_disorder_assembly
_atom_site_disorder_group
Ho1 Ho 0.30335(4) 0.01072(2) 0.20629(2) 0.03610(13) Uani 1 d . . .
Ho2 Ho 0.32467(4) 0.43282(2) 0.70258(2) 0.03638(13) Uani 1 d . . .
N11 N 0.2406(8) -0.1585(4) 0.1550(5) 0.0440(17) Uani 1 d . . .
C12 C 0.2181(11) -0.2094(7) 0.2099(8) 0.060(3) Uani 1 d . . .
H12 H 0.2381 -0.1827 0.2697 0.072 Uiso 1 calc R . .
C13 C 0.1677(13) -0.2977(7) 0.1828(9) 0.073(3) Uani 1 d . . .
H13 H 0.1471 -0.3285 0.2228 0.088 Uiso 1 calc R . .
C14 C 0.1469(12) -0.3414(7) 0.0970(9) 0.071(3) Uani 1 d . . .
H14 H 0.1170 -0.4024 0.0779 0.086 Uiso 1 calc R . .
C15 C 0.1727(10) -0.2900(6) 0.0394(8) 0.058(3) Uani 1 d . . .
H15 H 0.1594 -0.3170 -0.0196 0.070 Uiso 1 calc R . .
C16 C 0.2183(9) -0.1988(6) 0.0692(6) 0.044(2) Uani 1 d . . .
N21 N 0.2960(7) -0.0547(4) 0.0480(5) 0.0373(15) Uani 1 d . . .
C22 C 0.2377(9) -0.1408(6) 0.0092(6) 0.0419(19) Uani 1 d . . .
C23 C 0.2025(9) -0.1721(6) -0.0836(6) 0.049(2) Uani 1 d . . .
H23 H 0.1624 -0.2309 -0.1097 0.059 Uiso 1 calc R . .
C24 C 0.2276(10) -0.1156(7) -0.1349(6) 0.056(2) Uani 1 d . . .
H24 H 0.2010 -0.1348 -0.1963 0.067 Uiso 1 calc R . .
C25 C 0.2926(10) -0.0303(7) -0.0947(6) 0.052(2) Uani 1 d . . .
H25 H 0.3141 0.0079 -0.1286 0.063 Uiso 1 calc R . .
C26 C 0.3268(9) -0.0004(5) -0.0020(6) 0.0406(19) Uani 1 d . . .
N31 N 0.4109(7) 0.1152(4) 0.1322(4) 0.0400(16) Uani 1 d . . .
C32 C 0.3971(9) 0.0903(6) 0.0435(6) 0.0409(19) Uani 1 d . . .
C33 C 0.4439(9) 0.1483(5) -0.0009(6) 0.0411(19) Uani 1 d . . .
H33 H 0.4350 0.1291 -0.0607 0.049 Uiso 1 calc R . .
C34 C 0.5031(10) 0.2335(6) 0.0424(7) 0.053(2) Uani 1 d . . .
H34 H 0.5355 0.2724 0.0129 0.063 Uiso 1 calc R . .
C35 C 0.5139(10) 0.2608(6) 0.1314(7) 0.053(2) Uani 1 d . . .
H35 H 0.5507 0.3191 0.1621 0.064 Uiso 1 calc R . .
C36 C 0.4688(10) 0.1998(6) 0.1737(6) 0.048(2) Uani 1 d . . .
H36 H 0.4790 0.2180 0.2339 0.058 Uiso 1 calc R . .
N41 N 0.0544(7) -0.0489(5) 0.1787(5) 0.0414(16) Uani 1 d . . .
C42 C -0.0154(9) -0.0985(6) 0.0985(6) 0.048(2) Uani 1 d . . .
H42 H 0.0100 -0.0894 0.0496 0.057 Uiso 1 calc R . .
C43 C -0.1259(10) -0.1637(7) 0.0860(7) 0.057(3) Uani 1 d . . .
H43 H -0.1721 -0.1987 0.0298 0.068 Uiso 1 calc R . .
C44 C -0.1644(11) -0.1750(7) 0.1582(8) 0.067(3) Uani 1 d . . .
H44 H -0.2351 -0.2197 0.1518 0.080 Uiso 1 calc R . .
C45 C -0.0996(10) -0.1210(7) 0.2389(8) 0.060(3) Uani 1 d . . .
H45 H -0.1278 -0.1263 0.2878 0.072 Uiso 1 calc R . .
C46 C 0.0099(9) -0.0578(6) 0.2472(6) 0.046(2) Uani 1 d . . .
N51 N 0.2202(8) 0.0323(5) 0.3426(5) 0.0434(17) Uani 1 d . . .
C53 C 0.0300(14) 0.0352(8) 0.3993(8) 0.071(3) Uani 1 d . . .
H53 H -0.0595 0.0140 0.3927 0.085 Uiso 1 calc R . .
C52 C 0.0881(10) 0.0037(6) 0.3326(6) 0.047(2) Uani 1 d . . .
C54 C 0.1068(14) 0.0976(8) 0.4746(7) 0.074(3) Uani 1 d . . .
H54 H 0.0687 0.1204 0.5180 0.089 Uiso 1 calc R . .
C55 C 0.2395(14) 0.1255(8) 0.4843(7) 0.070(3) Uani 1 d . . .
H55 H 0.2926 0.1667 0.5351 0.084 Uiso 1 calc R . .
C56 C 0.2955(11) 0.0921(6) 0.4180(6) 0.054(2) Uani 1 d . . .
N61 N 0.4741(8) 0.1119(5) 0.3501(5) 0.0447(17) Uani 1 d . . .
C62 C 0.4369(10) 0.1194(6) 0.4255(6) 0.048(2) Uani 1 d . . .
C63 C 0.5335(14) 0.1508(9) 0.5087(7) 0.082(4) Uani 1 d . . .
H63 H 0.5071 0.1559 0.5597 0.098 Uiso 1 calc R . .
C64 C 0.6668(14) 0.1743(9) 0.5161(8) 0.090(5) Uani 1 d . . .
H64 H 0.7313 0.1951 0.5713 0.108 Uiso 1 calc R . .
C65 C 0.7023(13) 0.1663(8) 0.4397(8) 0.078(4) Uani 1 d . . .
H65 H 0.7918 0.1814 0.4423 0.094 Uiso 1 calc R . .
C66 C 0.6042(10) 0.1357(6) 0.3593(7) 0.056(2) Uani 1 d . . .
H66 H 0.6301 0.1314 0.3082 0.06(3) Uiso 1 calc R . .
O11 O 0.2179(7) 0.1485(4) 0.2293(4) 0.0511(16) Uani 1 d . . .
N13 N 0.1500(8) 0.1485(5) 0.1502(5) 0.0465(18) Uani 1 d . . .
O12 O 0.1363(7) 0.0777(4) 0.0936(4) 0.0521(16) Uani 1 d . . .
O14 O 0.1046(8) 0.2135(5) 0.1306(5) 0.068(2) Uani 1 d . . .
O21 O 0.4420(7) -0.0694(4) 0.3147(4) 0.0522(16) Uani 1 d . . .
N23 N 0.5404(8) -0.0646(5) 0.2837(5) 0.0496(19) Uani 1 d . . .
O22 O 0.5212(6) -0.0328(4) 0.2132(4) 0.0514(15) Uani 1 d . . .
O24 O 0.6478(8) -0.0855(6) 0.3173(6) 0.085(3) Uani 1 d . . .
N71 N 0.5491(7) 0.5020(5) 0.8174(5) 0.0416(16) Uani 1 d . . .
C72 C 0.5575(9) 0.5326(6) 0.9045(6) 0.045(2) Uani 1 d . . .
H72 H 0.4807 0.5231 0.9220 0.054 Uiso 1 calc R . .
C73 C 0.6763(11) 0.5771(7) 0.9670(7) 0.061(3) Uani 1 d . . .
H73 H 0.6792 0.5972 1.0257 0.073 Uiso 1 calc R . .
C74 C 0.7886(11) 0.5913(8) 0.9422(8) 0.067(3) Uani 1 d . . .
H74 H 0.8689 0.6219 0.9836 0.080 Uiso 1 calc R . .
C75 C 0.7835(9) 0.5605(7) 0.8562(8) 0.056(2) Uani 1 d . . .
H75 H 0.8599 0.5704 0.8384 0.067 Uiso 1 calc R . .
C76 C 0.6630(9) 0.5141(6) 0.7953(6) 0.045(2) Uani 1 d . . .
N81 N 0.5262(7) 0.4442(5) 0.6440(5) 0.0421(16) Uani 1 d . . .
C82 C 0.6516(9) 0.4731(6) 0.7010(6) 0.045(2) Uani 1 d . . .
C83 C 0.7672(10) 0.4623(7) 0.6730(8) 0.058(3) Uani 1 d . . .
H83 H 0.8537 0.4825 0.7122 0.069 Uiso 1 calc R . .
C84 C 0.7477(11) 0.4216(8) 0.5870(8) 0.064(3) Uani 1 d . . .
H84 H 0.8222 0.4124 0.5678 0.077 Uiso 1 calc R . .
C85 C 0.6200(11) 0.3938(7) 0.5277(7) 0.061(3) Uani 1 d . . .
H85 H 0.6078 0.3669 0.4688 0.073 Uiso 1 calc R . .
C86 C 0.5105(10) 0.4068(6) 0.5579(6) 0.048(2) Uani 1 d . . .
N91 N 0.2722(8) 0.3908(5) 0.5369(5) 0.0493(19) Uani 1 d . . .
C92 C 0.3698(10) 0.3793(6) 0.4991(6) 0.047(2) Uani 1 d . . .
C93 C 0.3407(13) 0.3492(7) 0.4069(7) 0.065(3) Uani 1 d . . .
H93 H 0.4103 0.3424 0.3820 0.078 Uiso 1 calc R . .
C94 C 0.2089(14) 0.3300(7) 0.3539(7) 0.071(3) Uani 1 d . . .
H94 H 0.1876 0.3083 0.2931 0.086 Uiso 1 calc R . .
C95 C 0.1091(13) 0.3433(7) 0.3927(7) 0.065(3) Uani 1 d . . .
H95 H 0.0192 0.3327 0.3579 0.079 Uiso 1 calc R . .
C96 C 0.1425(11) 0.3721(7) 0.4824(7) 0.061(3) Uani 1 d . . .
H96 H 0.0734 0.3794 0.5076 0.073 Uiso 1 calc R . .
O31 O 0.4628(6) 0.3109(4) 0.7223(4) 0.0484(15) Uani 1 d . . .
N33 N 0.4402(8) 0.3005(5) 0.7937(5) 0.0485(18) Uani 1 d . . .
O32 O 0.3618(6) 0.3493(4) 0.8187(4) 0.0472(14) Uani 1 d . . .
O34 O 0.4902(8) 0.2489(5) 0.8344(5) 0.071(2) Uani 1 d . . .
O41 O 0.1868(7) 0.2746(5) 0.6427(5) 0.0640(19) Uani 1 d . . .
N43 N 0.0770(9) 0.2980(6) 0.6482(6) 0.057(2) Uani 1 d . . .
O44 O -0.0278(8) 0.2436(6) 0.6244(7) 0.091(3) Uani 1 d . . .
O42 O 0.0806(8) 0.3786(5) 0.6755(6) 0.076(2) Uani 1 d . . .
O61 O 0.2658(7) 0.5187(5) 0.8163(5) 0.067(2) Uani 1 d . . .
N63 N 0.1596(9) 0.5377(6) 0.8331(6) 0.059(2) Uani 1 d . . .
O62 O 0.0972(12) 0.4943(11) 0.8661(8) 0.139(5) Uani 1 d . . .
O64 O 0.1156(13) 0.6038(7) 0.8132(8) 0.117(4) Uani 1 d . . .
O51 O 0.3765(7) 0.5829(4) 0.6834(5) 0.0538(16) Uani 1 d . . .
O52 O 0.1648(7) 0.5320(5) 0.6338(5) 0.0638(19) Uani 1 d . . .
O54 O 0.2356(10) 0.6690(6) 0.6366(7) 0.091(3) Uani 1 d . . .
N53 N 0.2561(10) 0.5960(5) 0.6493(6) 0.056(2) Uani 1 d . . .

loop_
_atom_site_aniso_label
_atom_site_aniso_U_11
_atom_site_aniso_U_22
_atom_site_aniso_U_33
_atom_site_aniso_U_23
_atom_site_aniso_U_13
_atom_site_aniso_U_12
Ho1 0.0396(2) 0.0350(2) 0.0341(2) 0.00964(15) 0.01094(17) 0.00517(16)
Ho2 0.0334(2) 0.0365(2) 0.0378(2) 0.00506(16) 0.01087(17) 0.00579(16)
N11 0.046(4) 0.036(4) 0.049(4) 0.015(3) 0.010(4) 0.005(3)
C12 0.060(6) 0.052(6) 0.066(7) 0.026(5) 0.007(5) 0.006(5)
C13 0.078(8) 0.051(6) 0.096(9) 0.038(6) 0.023(7) 0.004(5)
C14 0.062(7) 0.039(5) 0.109(10) 0.022(6) 0.016(7) 0.003(5)
C15 0.047(5) 0.035(5) 0.080(7) 0.000(5) 0.011(5) -0.003(4)
C16 0.034(4) 0.041(4) 0.052(5) 0.008(4) 0.008(4) 0.007(4)
N21 0.031(3) 0.037(3) 0.041(4) 0.005(3) 0.010(3) 0.002(3)
C22 0.035(4) 0.045(5) 0.047(5) 0.013(4) 0.013(4) 0.008(4)
C23 0.043(5) 0.051(5) 0.040(5) -0.009(4) 0.009(4) -0.006(4)
C24 0.056(6) 0.071(7) 0.040(5) 0.007(5) 0.018(5) 0.006(5)
C25 0.060(6) 0.066(6) 0.030(4) 0.010(4) 0.014(4) 0.005(5)
C26 0.042(5) 0.035(4) 0.045(5) 0.011(4) 0.013(4) 0.008(4)
N31 0.044(4) 0.040(4) 0.035(4) 0.013(3) 0.007(3) 0.007(3)
C32 0.038(5) 0.043(4) 0.046(5) 0.014(4) 0.016(4) 0.012(4)
C33 0.044(5) 0.037(4) 0.044(5) 0.015(4) 0.012(4) 0.008(4)
C34 0.055(6) 0.056(6) 0.058(6) 0.031(5) 0.024(5) 0.008(5)
C35 0.055(6) 0.033(4) 0.067(6) 0.016(4) 0.012(5) -0.003(4)
C36 0.054(6) 0.041(5) 0.047(5) 0.009(4) 0.012(4) 0.010(4)
N41 0.039(4) 0.042(4) 0.042(4) 0.010(3) 0.011(3) 0.005(3)
C42 0.041(5) 0.053(5) 0.046(5) 0.015(4) 0.005(4) 0.010(4)
C43 0.045(6) 0.056(6) 0.058(6) 0.014(5) 0.000(5) 0.003(4)
C44 0.056(7) 0.057(6) 0.078(8) 0.024(6) 0.006(6) -0.008(5)
C45 0.047(6) 0.076(7) 0.069(7) 0.035(6) 0.024(5) 0.007(5)
C46 0.038(5) 0.048(5) 0.057(6) 0.020(4) 0.017(4) 0.006(4)
N51 0.050(4) 0.045(4) 0.033(4) 0.006(3) 0.010(3) 0.005(3)
C53 0.092(9) 0.070(7) 0.065(7) 0.020(6) 0.044(7) 0.014(6)
C52 0.055(6) 0.051(5) 0.051(5) 0.028(4) 0.029(5) 0.019(4)
C54 0.099(10) 0.080(8) 0.051(6) 0.007(6) 0.037(7) 0.016(7)
C55 0.100(10) 0.071(7) 0.040(5) 0.003(5) 0.032(6) 0.003(7)
C56 0.076(7) 0.044(5) 0.042(5) 0.021(4) 0.013(5) 0.002(5)
N61 0.044(4) 0.048(4) 0.044(4) 0.016(3) 0.014(4) 0.005(3)
C62 0.056(6) 0.040(5) 0.043(5) 0.014(4) 0.008(4) -0.002(4)
C63 0.097(10) 0.101(9) 0.025(5) 0.015(5) -0.004(6) -0.015(8)
C64 0.080(9) 0.109(10) 0.046(7) 0.021(7) -0.021(7) -0.032(8)
C65 0.064(7) 0.074(8) 0.076(8) 0.024(6) -0.005(7) -0.016(6)
C66 0.050(6) 0.054(6) 0.058(6) 0.018(5) 0.009(5) -0.005(4)
O11 0.066(4) 0.055(4) 0.038(3) 0.014(3) 0.019(3) 0.018(3)
N13 0.047(4) 0.036(4) 0.059(5) 0.014(4) 0.017(4) 0.012(3)
O12 0.064(4) 0.040(3) 0.049(4) 0.008(3) 0.015(3) 0.006(3)
O14 0.076(5) 0.062(4) 0.073(5) 0.028(4) 0.019(4) 0.034(4)
O21 0.056(4) 0.061(4) 0.046(4) 0.023(3) 0.018(3) 0.012(3)
N23 0.055(5) 0.054(4) 0.040(4) 0.015(4) 0.008(4) 0.019(4)
O22 0.048(4) 0.063(4) 0.050(4) 0.021(3) 0.018(3) 0.014(3)
O24 0.064(5) 0.106(7) 0.088(6) 0.040(5) 0.006(5) 0.040(5)
N71 0.037(4) 0.043(4) 0.045(4) 0.012(3) 0.013(3) 0.004(3)
C72 0.033(4) 0.055(5) 0.049(5) 0.015(4) 0.015(4) 0.004(4)
C73 0.059(7) 0.062(6) 0.046(6) 0.006(5) -0.001(5) 0.002(5)
C74 0.044(6) 0.073(7) 0.066(7) 0.006(6) -0.003(5) 0.003(5)
C75 0.031(5) 0.063(6) 0.076(7) 0.021(5) 0.017(5) 0.005(4)
C76 0.041(5) 0.038(4) 0.055(5) 0.018(4) 0.006(4) 0.007(4)
N81 0.045(4) 0.042(4) 0.042(4) 0.015(3) 0.012(3) 0.016(3)
C82 0.043(5) 0.046(5) 0.056(5) 0.020(4) 0.021(4) 0.018(4)
C83 0.040(5) 0.067(6) 0.087(8) 0.040(6) 0.034(5) 0.016(5)
C84 0.051(6) 0.090(8) 0.080(8) 0.040(6) 0.045(6) 0.031(6)
C85 0.066(7) 0.078(7) 0.054(6) 0.018(5) 0.035(6) 0.031(6)
C86 0.063(6) 0.047(5) 0.049(5) 0.022(4) 0.029(5) 0.028(5)
N91 0.050(5) 0.050(4) 0.041(4) 0.000(3) 0.010(4) 0.007(4)
C92 0.065(6) 0.038(4) 0.040(5) 0.011(4) 0.016(4) 0.021(4)
C93 0.095(9) 0.063(6) 0.041(5) 0.010(5) 0.025(6) 0.027(6)
C94 0.106(10) 0.053(6) 0.043(6) -0.006(5) 0.015(6) 0.017(6)
C95 0.076(8) 0.065(7) 0.046(6) 0.007(5) 0.009(5) 0.010(6)
C96 0.054(6) 0.063(6) 0.057(6) 0.009(5) 0.007(5) 0.010(5)
O31 0.045(4) 0.046(3) 0.060(4) 0.016(3) 0.024(3) 0.006(3)
N33 0.049(5) 0.045(4) 0.052(5) 0.016(4) 0.015(4) 0.004(4)
O32 0.050(4) 0.045(3) 0.050(4) 0.010(3) 0.021(3) 0.004(3)
O34 0.074(5) 0.074(5) 0.078(5) 0.045(4) 0.022(4) 0.023(4)
O41 0.051(4) 0.068(5) 0.064(5) 0.006(4) 0.011(4) 0.003(4)
N43 0.046(5) 0.063(5) 0.049(5) 0.014(4) -0.004(4) -0.005(4)
O44 0.048(4) 0.094(6) 0.103(7) 0.013(5) -0.004(5) -0.023(4)
O42 0.055(4) 0.054(4) 0.108(7) -0.001(4) 0.023(5) 0.003(3)
O61 0.043(4) 0.093(5) 0.058(4) -0.014(4) 0.023(3) 0.019(4)
N63 0.061(6) 0.064(5) 0.046(5) 0.001(4) 0.010(4) 0.020(5)
O62 0.090(8) 0.241(15) 0.109(9) 0.085(10) 0.050(7) -0.009(9)
O64 0.158(11) 0.084(7) 0.122(9) 0.019(6) 0.047(8) 0.070(7)
O51 0.046(4) 0.053(4) 0.068(4) 0.018(3) 0.019(3) 0.020(3)
O52 0.053(4) 0.067(5) 0.065(5) 0.014(4) 0.007(4) 0.016(4)
O54 0.097(7) 0.078(6) 0.128(8) 0.056(6) 0.048(6) 0.045(5)
N53 0.076(6) 0.049(5) 0.065(5) 0.026(4) 0.039(5) 0.028(5)

loop_
_atom_type_symbol
_atom_type_description
_atom_type_scat_dispersion_real
_atom_type_scat_dispersion_imag
_atom_type_scat_source
C C 0.0033 0.0016 'International Tables Vol C Tables 4.2.6.8 and 6.1.1.4'
H H 0.0000 0.0000 'International Tables Vol C Tables 4.2.6.8 and 6.1.1.4'
N N 0.0061 0.0033 'International Tables Vol C Tables 4.2.6.8 and 6.1.1.4'
O O 0.0106 0.0060 'International Tables Vol C Tables 4.2.6.8 and 6.1.1.4'
Ho Ho -0.2175 4.6783 'International Tables Vol C Tables 4.2.6.8 and 6.1.1.4'

loop_
_geom_angle_atom_site_label_1
_geom_angle_atom_site_label_2
_geom_angle_atom_site_label_3
_geom_angle
_geom_angle_site_symmetry_1
_geom_angle_site_symmetry_3
_geom_angle_publ_flag
O11 Ho1 O22 136.2(2) . . ?
O11 Ho1 N31 72.1(2) . . ?
O22 Ho1 N31 75.1(2) . . ?
O11 Ho1 N21 115.8(2) . . ?
O22 Ho1 N21 73.2(2) . . ?
N31 Ho1 N21 64.5(2) . . ?
O11 Ho1 O21 131.6(2) . . ?
O22 Ho1 O21 51.7(2) . . ?
N31 Ho1 O21 122.3(2) . . ?
N21 Ho1 O21 111.5(2) . . ?
O11 Ho1 N11 145.2(2) . . ?
O22 Ho1 N11 78.4(2) . . ?
N31 Ho1 N11 126.9(2) . . ?
N21 Ho1 N11 64.2(2) . . ?
O21 Ho1 N11 67.4(2) . . ?
O11 Ho1 N41 80.0(2) . . ?
O22 Ho1 N41 143.8(2) . . ?
N31 Ho1 N41 129.9(2) . . ?
N21 Ho1 N41 93.5(2) . . ?
O21 Ho1 N41 107.4(2) . . ?
N11 Ho1 N41 65.6(2) . . ?
O11 Ho1 N51 68.5(2) . . ?
O22 Ho1 N51 121.1(2) . . ?
N31 Ho1 N51 134.3(2) . . ?
N21 Ho1 N51 156.5(2) . . ?
O21 Ho1 N51 72.6(2) . . ?
N11 Ho1 N51 98.7(2) . . ?
N41 Ho1 N51 63.9(2) . . ?
O11 Ho1 O12 50.5(2) . . ?
O22 Ho1 O12 133.0(2) . . ?
N31 Ho1 O12 64.5(2) . . ?
N21 Ho1 O12 68.5(2) . . ?
O21 Ho1 O12 172.9(2) . . ?
N11 Ho1 O12 107.1(2) . . ?
N41 Ho1 O12 65.7(2) . . ?
N51 Ho1 O12 104.5(2) . . ?
O11 Ho1 N61 74.0(2) . . ?
O22 Ho1 N61 73.8(2) . . ?
N31 Ho1 N61 82.8(2) . . ?
N21 Ho1 N61 138.2(2) . . ?
O21 Ho1 N61 64.0(2) . . ?
N11 Ho1 N61 131.4(2) . . ?
N41 Ho1 N61 128.1(2) . . ?
N51 Ho1 N61 65.0(2) . . ?
O12 Ho1 N61 121.1(2) . . ?
O61 Ho2 O51 77.6(3) . . ?
O61 Ho2 O32 75.3(3) . . ?
O51 Ho2 O32 140.1(2) . . ?
O61 Ho2 O42 74.2(3) . . ?
O51 Ho2 O42 115.1(2) . . ?
O32 Ho2 O42 84.8(3) . . ?
O61 Ho2 O31 123.9(3) . . ?
O51 Ho2 O31 132.6(2) . . ?
O32 Ho2 O31 51.3(2) . . ?
O42 Ho2 O31 111.6(2) . . ?
O61 Ho2 N91 143.3(3) . . ?
O51 Ho2 N91 83.7(2) . . ?
O32 Ho2 N91 134.1(2) . . ?
O42 Ho2 N91 85.9(3) . . ?
O31 Ho2 N91 91.9(2) . . ?
O61 Ho2 N71 76.1(2) . . ?
O51 Ho2 N71 73.4(2) . . ?
O32 Ho2 N71 72.1(2) . . ?
O42 Ho2 N71 146.1(3) . . ?
O31 Ho2 N71 72.7(2) . . ?
N91 Ho2 N71 128.0(3) . . ?
O61 Ho2 N81 134.4(2) . . ?
O51 Ho2 N81 70.3(2) . . ?
O32 Ho2 N81 110.8(2) . . ?
O42 Ho2 N81 149.1(3) . . ?
O31 Ho2 N81 65.6(2) . . ?
N91 Ho2 N81 64.0(2) . . ?
N71 Ho2 N81 64.4(2) . . ?
O61 Ho2 O52 72.5(3) . . ?
O51 Ho2 O52 50.8(2) . . ?
O32 Ho2 O52 140.7(2) . . ?
O42 Ho2 O52 65.3(3) . . ?
O31 Ho2 O52 162.7(2) . . ?
N91 Ho2 O52 71.1(2) . . ?
N71 Ho2 O52 120.0(2) . . ?
N81 Ho2 O52 107.7(2) . . ?
O61 Ho2 O41 114.1(3) . . ?
O51 Ho2 O41 149.8(2) . . ?
O32 Ho2 O41 69.4(2) . . ?
O42 Ho2 O41 49.3(2) . . ?
O31 Ho2 O41 65.7(2) . . ?
N91 Ho2 O41 70.6(3) . . ?
N71 Ho2 O41 135.3(2) . . ?
N81 Ho2 O41 109.9(2) . . ?
O52 Ho2 O41 104.2(2) . . ?
C16 N11 C12 117.7(8) . . ?
C16 N11 Ho1 120.4(6) . . ?
C12 N11 Ho1 121.6(7) . . ?
N11 C12 C13 123.6(11) . . ?
C12 C13 C14 120.4(11) . . ?
C13 C14 C15 116.7(10) . . ?
C16 C15 C14 121.0(11) . . ?
N11 C16 C15 120.5(9) . . ?
N11 C16 C22 116.7(8) . . ?
C15 C16 C22 122.7(9) . . ?
C26 N21 C22 119.7(7) . . ?
C26 N21 Ho1 119.5(5) . . ?
C22 N21 Ho1 119.7(6) . . ?
N21 C22 C23 120.5(8) . . ?
N21 C22 C16 116.8(8) . . ?
C23 C22 C16 122.7(8) . . ?
C24 C23 C22 119.7(8) . . ?
C23 C24 C25 119.2(9) . . ?
C24 C25 C26 120.0(9) . . ?
N21 C26 C25 120.7(8) . . ?
N21 C26 C32 117.7(8) . . ?
C25 C26 C32 121.6(8) . . ?
C36 N31 C32 116.9(8) . . ?
C36 N31 Ho1 122.6(6) . . ?
C32 N31 Ho1 120.0(5) . . ?
N31 C32 C33 121.7(8) . . ?
N31 C32 C26 116.3(8) . . ?
C33 C32 C26 122.0(8) . . ?
C34 C33 C32 120.5(9) . . ?
C33 C34 C35 118.7(9) . . ?
C36 C35 C34 118.8(9) . . ?
N31 C36 C35 123.4(9) . . ?
C42 N41 C46 118.3(8) . . ?
C42 N41 Ho1 117.9(6) . . ?
C46 N41 Ho1 119.7(6) . . ?
N41 C42 C43 121.9(9) . . ?
C44 C43 C42 118.5(10) . . ?
C45 C44 C43 120.0(10) . . ?
C44 C45 C46 118.7(10) . . ?
N41 C46 C45 122.4(9) . . ?
N41 C46 C52 114.8(8) . . ?
C45 C46 C52 122.8(9) . . ?
C52 N51 C56 118.9(8) . . ?
C52 N51 Ho1 119.3(5) . . ?
C56 N51 Ho1 119.3(6) . . ?
C54 C53 C52 119.7(12) . . ?
N51 C52 C53 120.7(10) . . ?
N51 C52 C46 116.3(7) . . ?
C53 C52 C46 122.9(10) . . ?
C55 C54 C53 119.1(10) . . ?
C54 C55 C56 120.1(11) . . ?
N51 C56 C55 121.4(10) . . ?
N51 C56 C62 116.4(9) . . ?
C55 C56 C62 122.2(10) . . ?
C66 N61 C62 117.6(8) . . ?
C66 N61 Ho1 123.4(6) . . ?
C62 N61 Ho1 116.4(6) . . ?
N61 C62 C63 120.3(10) . . ?
N61 C62 C56 119.1(8) . . ?
C63 C62 C56 120.6(10) . . ?
C64 C63 C62 120.8(11) . . ?
C63 C64 C65 118.1(11) . . ?
C64 C65 C66 119.3(12) . . ?
N61 C66 C65 123.9(11) . . ?
N13 O11 Ho1 101.0(5) . . ?
O14 N13 O12 122.3(8) . . ?
O14 N13 O11 122.1(8) . . ?
O12 N13 O11 115.6(7) . . ?
N13 O12 Ho1 92.2(5) . . ?
N23 O21 Ho1 93.6(4) . . ?
O24 N23 O21 123.8(8) . . ?
O24 N23 O22 120.6(9) . . ?
O21 N23 O22 115.6(7) . . ?
N23 O22 Ho1 98.7(5) . . ?
C76 N71 C72 117.3(8) . . ?
C76 N71 Ho2 121.8(6) . . ?
C72 N71 Ho2 120.8(6) . . ?
N71 C72 C73 122.0(9) . . ?
C74 C73 C72 119.4(10) . . ?
C73 C74 C75 119.8(10) . . ?
C74 C75 C76 119.3(10) . . ?
N71 C76 C75 122.1(9) . . ?
N71 C76 C82 115.5(8) . . ?
C75 C76 C82 122.4(9) . . ?
C82 N81 C86 119.4(8) . . ?
C82 N81 Ho2 119.9(6) . . ?
C86 N81 Ho2 119.7(6) . . ?
N81 C82 C83 121.0(9) . . ?
N81 C82 C76 117.1(8) . . ?
C83 C82 C76 121.8(9) . . ?
C84 C83 C82 117.9(10) . . ?
C83 C84 C85 121.5(9) . . ?
C84 C85 C86 118.3(10) . . ?
N81 C86 C85 121.7(10) . . ?
N81 C86 C92 116.1(8) . . ?
C85 C86 C92 122.2(9) . . ?
C92 N91 C96 117.3(8) . . ?
C92 N91 Ho2 121.3(6) . . ?
C96 N91 Ho2 121.2(7) . . ?
N91 C92 C93 121.8(10) . . ?
N91 C92 C86 116.8(8) . . ?
C93 C92 C86 121.3(10) . . ?
C94 C93 C92 119.5(11) . . ?
C95 C94 C93 118.6(10) . . ?
C96 C95 C94 119.6(11) . . ?
C95 C96 N91 123.2(11) . . ?
N33 O31 Ho2 95.2(5) . . ?
O34 N33 O32 122.6(9) . . ?
O34 N33 O31 122.5(8) . . ?
O32 N33 O31 114.8(7) . . ?
N33 O32 Ho2 98.7(5) . . ?
N43 O41 Ho2 94.9(6) . . ?
O42 N43 O44 122.8(10) . . ?
O44 N43 O41 121.2(10) . . ?
O42 N43 O41 116.0(8) . . ?
N43 O42 Ho2 99.8(6) . . ?
N63 O61 Ho2 138.2(6) . . ?
O62 N63 O64 117.0(12) . . ?
O62 N63 O61 123.8(11) . . ?
O64 N63 O61 119.2(11) . . ?
N63 O61 Ho2 98.8(6) . . ?
N63 O62 Ho2 94.0(5) . . ?
O54 N53 O52 123.5(10) . . ?
O54 N53 O51 120.1(10) . . ?
O52 N53 O51 116.3(7) . . ?

loop_
_geom_bond_atom_site_label_1
_geom_bond_atom_site_label_2
_geom_bond_distance
_geom_bond_site_symmetry_2
_geom_bond_publ_flag
Ho1 O11 2.405(6) . ?
Ho1 O22 2.421(6) . ?
Ho1 N31 2.538(7) . ?
Ho1 N21 2.541(7) . ?
Ho1 O21 2.545(6) . ?
Ho1 N11 2.558(7) . ?
Ho1 N41 2.559(7) . ?
Ho1 N51 2.560(7) . ?
Ho1 O12 2.598(6) . ?
Ho1 N61 2.605(7) . ?
Ho2 O61 2.323(6) . ?
Ho2 O51 2.435(7) . ?
Ho2 O32 2.439(6) . ?
Ho2 O42 2.495(8) . ?
Ho2 O31 2.509(6) . ?
Ho2 N91 2.514(7) . ?
Ho2 N71 2.531(7) . ?
Ho2 N81 2.544(7) . ?
Ho2 O52 2.556(7) . ?
Ho2 O41 2.580(7) . ?
N11 C16 1.351(12) . ?
N11 C12 1.345(12) . ?
C12 C13 1.358(15) . ?
C13 C14 1.369(18) . ?
C14 C15 1.396(16) . ?
C15 C16 1.392(12) . ?
C16 C22 1.480(13) . ?
N21 C26 1.345(11) . ?
N21 C22 1.363(11) . ?
C22 C23 1.412(12) . ?
C23 C24 1.369(14) . ?
C24 C25 1.373(14) . ?
C25 C26 1.408(12) . ?
C26 C32 1.471(12) . ?
N31 C36 1.349(11) . ?
N31 C32 1.372(11) . ?
C32 C33 1.383(12) . ?
C33 C34 1.365(13) . ?
C34 C35 1.386(14) . ?
C35 C36 1.386(13) . ?
N41 C42 1.335(11) . ?
N41 C46 1.338(12) . ?
C42 C43 1.399(14) . ?
C43 C44 1.369(16) . ?
C44 C45 1.356(15) . ?
C45 C46 1.390(13) . ?
C46 C52 1.481(13) . ?
N51 C52 1.363(12) . ?
N51 C56 1.361(12) . ?
C53 C54 1.382(17) . ?
C53 C52 1.412(14) . ?
C54 C55 1.368(17) . ?
C55 C56 1.400(15) . ?
C56 C62 1.462(14) . ?
N61 C66 1.333(12) . ?
N61 C62 1.365(12) . ?
C62 C63 1.399(13) . ?
C63 C64 1.371(18) . ?
C64 C65 1.370(19) . ?
C65 C66 1.374(15) . ?
O11 N13 1.276(10) . ?
N13 O14 1.216(9) . ?
N13 O12 1.256(9) . ?
O21 N23 1.265(10) . ?
N23 O24 1.209(10) . ?
N23 O22 1.296(10) . ?
N71 C76 1.341(12) . ?
N71 C72 1.370(11) . ?
C72 C73 1.379(13) . ?
C73 C74 1.354(16) . ?
C74 C75 1.363(16) . ?
C75 C76 1.389(13) . ?
C76 C82 1.501(13) . ?
N81 C82 1.349(12) . ?
N81 C86 1.356(11) . ?
C82 C83 1.419(12) . ?
C83 C84 1.359(16) . ?
C84 C85 1.379(16) . ?
C85 C86 1.383(13) . ?
C86 C92 1.480(14) . ?
N91 C92 1.338(12) . ?
N91 C96 1.362(13) . ?
C92 C93 1.407(13) . ?
C93 C94 1.372(17) . ?
C94 C95 1.372(17) . ?
C95 C96 1.363(14) . ?
O31 N33 1.273(10) . ?
N33 O34 1.199(10) . ?
N33 O32 1.268(10) . ?
O41 N43 1.261(11) . ?
N43 O44 1.232(11) . ?
N43 O42 1.238(11) . ?
O61 N63 1.265(10) . ?
N63 O62 1.186(13) . ?
N63 O64 1.227(12) . ?
O51 N53 1.279(11) . ?
O52 N53 1.242(11) . ?
O54 N53 1.218(10) . ?
